data_4127780
loop_
_publ_author_name
'Shi, Shuyang'
'Jung, Moon Chul'
'Coburn, Caleb'
'Tadle, Abegail'
'Sylvinson M R, Daniel'
'Djurovich, Peter I.'
'Forrest, Stephen R.'
'Thompson, Mark E.'

_publ_section_title
;
 Highly Efficient Photo- and Electroluminescence from Two-Coordinate Cu(I)
 Complexes Featuring Nonconventional N-Heterocyclic Carbenes.
;
_journal_issue 8
_journal_name_full 'Journal of the American Chemical Society'
_journal_page_first 3576
_journal_page_last 3588
_journal_paper_doi 10.1021/jacs.8b12397
_journal_volume 141
_journal_year 2019
_chemical_formula_sum 'C44 H49 Cu N5 O'
_chemical_formula_weight 727.44
_chemical_name_common MAACCuCzCN2
_space_group_crystal_system orthorhombic
_space_group_IT_number 61
_space_group_name_Hall '-P 2ac 2ab'
_space_group_name_H-M_alt 'P b c a'
_symmetry_space_group_name_Hall '-P 2ac 2ab'
_symmetry_space_group_name_H-M 'P b c a'
_atom_sites_solution_hydrogens geom
_cell_angle_alpha 90
_cell_angle_beta 90
_cell_angle_gamma 90
_cell_formula_units_Z 8
_cell_length_a 21.450(4)
_cell_length_b 16.176(3)
_cell_length_c 23.183(5)
_cell_measurement_reflns_used 9944
_cell_measurement_temperature 100.(2)
_cell_measurement_theta_max 26.4537
_cell_measurement_theta_min 2.2784
_cell_volume 8044(3)
_computing_cell_refinement 'APEX3 v2016.5-0 (Bruker AXS, 2016)'
_computing_data_collection 'Bruker Instrument Service v2012.12.0.3 (Bruker AXS, 2012)'
_computing_data_reduction 'SAINT V8.37A (Bruker AXS, 2013)'
_computing_publication_material 'SHELXTL XL 2014/7 (Bruker AXS, 2014)'
_computing_structure_refinement 'SHELXTL XL 2014/7 (Bruker AXS, 2014)'
_computing_structure_solution 'SHELXTL XT 2014/5 (Bruker AXS, 2014)'
_diffrn_ambient_temperature 100.(2)
_diffrn_detector_area_resol_mean 8.3333
_diffrn_measured_fraction_theta_full 1.000
_diffrn_measured_fraction_theta_max 1.000
_diffrn_measurement_device_type 'Bruker APEX II CCD'
_diffrn_measurement_method 'omega- and phi-scans'
_diffrn_radiation_monochromator 'TRIUMPH curved-crystal'
_diffrn_radiation_type 'MoK\a '
_diffrn_radiation_wavelength 0.71073
_diffrn_reflns_av_R_equivalents 0.0777
_diffrn_reflns_av_unetI/netI 0.0271
_diffrn_reflns_limit_h_max 27
_diffrn_reflns_limit_h_min -27
_diffrn_reflns_limit_k_max 20
_diffrn_reflns_limit_k_min -20
_diffrn_reflns_limit_l_max 29
_diffrn_reflns_limit_l_min -29
_diffrn_reflns_number 153773
_diffrn_reflns_theta_full 26.73
_diffrn_reflns_theta_max 26.73
_diffrn_reflns_theta_min 1.76
_diffrn_source 'fine-focus tube'
_exptl_absorpt_coefficient_mu 0.581
_exptl_absorpt_correction_T_max 0.866014
_exptl_absorpt_correction_T_min 0.645700
_exptl_absorpt_correction_type multi-scan
_exptl_absorpt_process_details 'SADABS 2016/2 (Bruker AXS, 2016)'
_exptl_crystal_colour 'translucent white'
_exptl_crystal_density_diffrn 1.200
_exptl_crystal_density_method 'not measured'
_exptl_crystal_description rectangular
_exptl_crystal_F_000 3072
_exptl_crystal_size_max 0.200
_exptl_crystal_size_mid 0.123
_exptl_crystal_size_min 0.100
_refine_diff_density_max 0.419
_refine_diff_density_min -0.352
_refine_ls_extinction_method none
_refine_ls_goodness_of_fit_ref 1.013
_refine_ls_hydrogen_treatment constr
_refine_ls_matrix_type full
_refine_ls_number_parameters 470
_refine_ls_number_reflns 8535
_refine_ls_number_restraints 0
_refine_ls_restrained_S_all 1.013
_refine_ls_R_factor_all 0.0501
_refine_ls_R_factor_gt 0.0342
_refine_ls_shift/su_max 0.003
_refine_ls_shift/su_mean 0.000
_refine_ls_structure_factor_coef Fsqd
_refine_ls_weighting_details 'w=1/[\s^2^(Fo^2^)+(0.0412P)^2^+5.5339P] where P=(Fo^2^+2Fc^2^)/3'
_refine_ls_weighting_scheme calc
_refine_ls_wR_factor_gt 0.0815
_refine_ls_wR_factor_ref 0.0898
_reflns_number_gt 6814
_reflns_number_total 8535
_reflns_threshold_expression 'I > 2\s(I)'
_cod_data_source_file ja8b12397_si_005.cif
_cod_data_source_block MAACCUCzCN2
_cod_depositor_comments
;
The following automatic conversions were performed:

'_exptl_absorpt_correction_type' value 'Multi-Scan' changed to
'multi-scan' according to
/home/data/users/saulius/crontab/automatic-downloads/current/ACS/lib/dictionaries/cif_core.dic
dictionary named 'cif_core.dic' version 2.4.2 from 2011-04-26.

Automatic conversion script
Id: cif_fix_values 4973 2017-02-22 13:04:09Z antanas 
;
_cod_original_cell_volume 8044.(3)
_cod_database_code 4127780

loop_
_space_group_symop_operation_xyz
'x, y, z'
'-x+1/2, -y, z+1/2'
'-x, y+1/2, -z+1/2'
'x+1/2, -y+1/2, -z'
'-x, -y, -z'
'x-1/2, y, -z-1/2'
'x, -y-1/2, z-1/2'
'-x-1/2, y-1/2, z'

loop_
_atom_site_type_symbol
_atom_site_label
_atom_site_fract_x
_atom_site_fract_y
_atom_site_fract_z
_atom_site_U_iso_or_equiv
_atom_site_adp_type
_atom_site_calc_flag
_atom_site_refinement_flags_adp
_atom_site_refinement_flags_posn
_atom_site_occupancy
Cu Cu01 0.47221(2) 0.41400(2) 0.64605(2) 0.01601(7) Uani d . . 1
N N002 0.37389(6) 0.50093(8) 0.70277(6) 0.0159(3) Uani d . . 1
N N003 0.50701(7) 0.33119(9) 0.60105(6) 0.0182(3) Uani d . . 1
O O004 0.28794(6) 0.56272(10) 0.74059(7) 0.0379(4) Uani d . . 1
N N005 0.47239(6) 0.55566(8) 0.71502(6) 0.0156(3) Uani d . . 1
C C006 0.43702(7) 0.49673(10) 0.69252(7) 0.0151(3) Uani d . . 1
C C007 0.56911(8) 0.31554(10) 0.58994(7) 0.0176(3) Uani d . . 1
C C008 0.47424(8) 0.26653(10) 0.57692(7) 0.0182(3) Uani d . . 1
N N009 0.79712(8) 0.20534(12) 0.53721(8) 0.0372(4) Uani d . . 1
C C00A 0.33350(8) 0.44044(10) 0.67463(7) 0.0179(3) Uani d . . 1
C C00B 0.51466(8) 0.20745(10) 0.55124(7) 0.0177(3) Uani d . . 1
C C00C 0.42571(8) 0.12859(11) 0.52241(8) 0.0212(4) Uani d . . 1
N N00D 0.37509(9) 0.00045(11) 0.47501(9) 0.0392(4) Uani d . . 1
C C00E 0.57675(8) 0.23957(10) 0.55962(7) 0.0170(3) Uani d . . 1
C C00F 0.49032(8) 0.13754(10) 0.52429(7) 0.0204(4) Uani d . . 1
H H00F 0.516989 0.097152 0.507669 0.024 Uiso calc U R 1
C C00G 0.53832(8) 0.55782(10) 0.70018(8) 0.0180(3) Uani d . . 1
C C00H 0.62084(8) 0.36413(11) 0.60479(7) 0.0202(4) Uani d . . 1
H H00H 0.615704 0.415099 0.62458 0.024 Uiso calc U R 1
C C00I 0.44747(8) 0.62873(10) 0.74500(8) 0.0196(4) Uani d . . 1
H H00A 0.440218 0.6733 0.716515 0.023 Uiso calc U R 1
H H00B 0.478808 0.648796 0.773054 0.023 Uiso calc U R 1
C C00J 0.67931(8) 0.33601(11) 0.58991(8) 0.0221(4) Uani d . . 1
H H00J 0.714923 0.368168 0.599403 0.026 Uiso calc U R 1
C C00K 0.63615(8) 0.21160(11) 0.54526(7) 0.0204(4) Uani d . . 1
H H00K 0.641762 0.160774 0.525397 0.025 Uiso calc U R 1
C C00L 0.30522(8) 0.46222(11) 0.62238(8) 0.0216(4) Uani d . . 1
C C00M 0.74995(9) 0.23020(12) 0.54732(8) 0.0241(4) Uani d . . 1
C C00N 0.38561(8) 0.18837(11) 0.54716(8) 0.0221(4) Uani d . . 1
H H00N 0.341739 0.180979 0.544911 0.027 Uiso calc U R 1
C C00O 0.55606(8) 0.59677(10) 0.64867(8) 0.0210(4) Uani d . . 1
C C00P 0.68703(8) 0.25998(11) 0.56073(8) 0.0212(4) Uani d . . 1
C C00Q 0.32317(8) 0.36422(11) 0.70167(8) 0.0221(4) Uani d . . 1
C C00R 0.58181(8) 0.52304(11) 0.73856(8) 0.0227(4) Uani d . . 1
C C00S 0.38653(8) 0.61062(11) 0.77679(7) 0.0208(4) Uani d . . 1
C C00T 0.40932(8) 0.25689(11) 0.57439(8) 0.0213(4) Uani d . . 1
H H00T 0.382369 0.29685 0.591129 0.026 Uiso calc U R 1
C C00U 0.34395(8) 0.55919(11) 0.73886(8) 0.0217(4) Uani d . . 1
C C00V 0.64479(9) 0.53013(12) 0.72462(9) 0.0285(4) Uani d . . 1
H H00V 0.675289 0.507565 0.749821 0.034 Uiso calc U R 1
C C00W 0.56259(9) 0.47722(12) 0.79271(8) 0.0285(4) Uani d . . 1
H H00W 0.516172 0.480534 0.795992 0.034 Uiso calc U R 1
C C00X 0.50974(9) 0.63274(11) 0.60589(8) 0.0242(4) Uani d . . 1
H H00X 0.466701 0.619355 0.619597 0.029 Uiso calc U R 1
C C00Y 0.39802(9) 0.05693(12) 0.49514(9) 0.0270(4) Uani d . . 1
C C00Z 0.35705(9) 0.33823(12) 0.75624(9) 0.0286(4) Uani d . . 1
H H00Z 0.386125 0.384016 0.767023 0.034 Uiso calc U R 1
C C010 0.26345(9) 0.40560(12) 0.59817(9) 0.0294(4) Uani d . . 1
H H010 0.243292 0.418622 0.562832 0.035 Uiso calc U R 1
C C011 0.39826(10) 0.56001(12) 0.83198(8) 0.0288(4) Uani d . . 1
H H01A 0.417539 0.507063 0.821791 0.043 Uiso calc U R 1
H H01B 0.358541 0.549908 0.851651 0.043 Uiso calc U R 1
H H01C 0.426152 0.590846 0.857628 0.043 Uiso calc U R 1
C C012 0.31984(9) 0.54227(12) 0.59098(8) 0.0257(4) Uani d . . 1
H H012 0.347301 0.576067 0.616648 0.031 Uiso calc U R 1
C C013 0.66345(9) 0.56947(12) 0.67473(10) 0.0315(5) Uani d . . 1
H H013 0.706622 0.574564 0.666301 0.038 Uiso calc U R 1
C C014 0.35466(9) 0.69260(12) 0.79159(9) 0.0274(4) Uani d . . 1
H H01D 0.344455 0.722163 0.755919 0.041 Uiso calc U R 1
H H01E 0.382804 0.726454 0.815057 0.041 Uiso calc U R 1
H H01F 0.316311 0.681662 0.813264 0.041 Uiso calc U R 1
C C015 0.61994(9) 0.60155(11) 0.63687(9) 0.0278(4) Uani d . . 1
H H015 0.633619 0.627273 0.602275 0.033 Uiso calc U R 1
C C016 0.28099(9) 0.31032(12) 0.67562(9) 0.0297(4) Uani d . . 1
H H016 0.27262 0.258346 0.69306 0.036 Uiso calc U R 1
C C017 0.25112(9) 0.33129(13) 0.62479(10) 0.0334(5) Uani d . . 1
H H017 0.221904 0.294153 0.608133 0.04 Uiso calc U R 1
C C018 0.51874(12) 0.59353(14) 0.54624(9) 0.0382(5) Uani d . . 1
H H01G 0.486037 0.61318 0.520101 0.057 Uiso calc U R 1
H H01H 0.51628 0.533229 0.549598 0.057 Uiso calc U R 1
H H01I 0.559659 0.609134 0.530912 0.057 Uiso calc U R 1
C C019 0.39655(11) 0.26086(14) 0.74523(10) 0.0425(5) Uani d . . 1
H H01J 0.369137 0.214167 0.736158 0.064 Uiso calc U R 1
H H01K 0.421032 0.248004 0.779774 0.064 Uiso calc U R 1
H H01L 0.424736 0.270935 0.71271 0.064 Uiso calc U R 1
C C01A 0.51565(11) 0.72719(12) 0.60137(9) 0.0361(5) Uani d . . 1
H H01M 0.557058 0.741482 0.586546 0.054 Uiso calc U R 1
H H01N 0.509997 0.751884 0.639617 0.054 Uiso calc U R 1
H H01O 0.483678 0.748439 0.575068 0.054 Uiso calc U R 1
C C01B 0.58067(13) 0.38541(14) 0.78830(12) 0.0510(6) Uani d . . 1
H H01P 0.561146 0.361106 0.75405 0.077 Uiso calc U R 1
H H01Q 0.566305 0.356111 0.822828 0.077 Uiso calc U R 1
H H01R 0.626088 0.380528 0.78521 0.077 Uiso calc U R 1
C C01C 0.26133(11) 0.59306(14) 0.57849(11) 0.0420(5) Uani d . . 1
H H01S 0.273087 0.644709 0.559256 0.063 Uiso calc U R 1
H H01T 0.239969 0.605695 0.614801 0.063 Uiso calc U R 1
H H01U 0.233401 0.561358 0.55339 0.063 Uiso calc U R 1
C C01D 0.31174(12) 0.32583(18) 0.80664(11) 0.0534(7) Uani d . . 1
H H01V 0.286435 0.375764 0.811629 0.08 Uiso calc U R 1
H H01W 0.33538 0.315138 0.84204 0.08 Uiso calc U R 1
H H01X 0.284451 0.278678 0.79848 0.08 Uiso calc U R 1
C C01E 0.35612(12) 0.52451(17) 0.53555(10) 0.0485(6) Uani d . . 1
H H01Y 0.329755 0.493054 0.508906 0.073 Uiso calc U R 1
H H01Z 0.393509 0.492287 0.544755 0.073 Uiso calc U R 1
H H011 0.368352 0.576823 0.517476 0.073 Uiso calc U R 1
C C01F 0.59051(15) 0.51503(18) 0.84688(10) 0.0593(8) Uani d . . 1
H H014 0.636049 0.510751 0.845293 0.089 Uiso calc U R 1
H H018 0.575029 0.485366 0.880843 0.089 Uiso calc U R 1
H H019 0.578451 0.573351 0.849437 0.089 Uiso calc U R 1

loop_
_atom_site_aniso_label
_atom_site_aniso_U_11
_atom_site_aniso_U_22
_atom_site_aniso_U_33
_atom_site_aniso_U_12
_atom_site_aniso_U_13
_atom_site_aniso_U_23
Cu01 0.01699(11) 0.01429(10) 0.01674(11) 0.00088(8) 0.00080(8) -0.00275(8)
N002 0.0165(7) 0.0161(7) 0.0151(7) 0.0001(6) 0.0009(5) -0.0024(5)
N003 0.0186(7) 0.0175(7) 0.0185(7) 0.0011(6) 0.0012(6) -0.0019(6)
O004 0.0208(7) 0.0461(9) 0.0467(9) -0.0015(6) 0.0070(6) -0.0226(7)
N005 0.0172(7) 0.0146(6) 0.0151(7) -0.0009(6) 0.0011(6) -0.0021(5)
C006 0.0178(8) 0.0158(8) 0.0119(8) 0.0002(6) -0.0009(6) 0.0026(6)
C007 0.0215(9) 0.0174(8) 0.0139(8) 0.0027(7) -0.0001(7) 0.0033(6)
C008 0.0229(9) 0.0154(8) 0.0162(8) 0.0016(7) 0.0003(7) 0.0003(6)
N009 0.0276(10) 0.0505(11) 0.0333(10) 0.0041(8) 0.0011(8) 0.0116(8)
C00A 0.0150(8) 0.0192(8) 0.0195(9) -0.0008(7) 0.0018(7) -0.0049(7)
C00B 0.0208(9) 0.0179(8) 0.0143(8) 0.0020(7) 0.0004(7) 0.0013(6)
C00C 0.0263(9) 0.0167(8) 0.0207(9) -0.0016(7) -0.0022(7) -0.0012(7)
N00D 0.0374(10) 0.0307(9) 0.0495(12) -0.0011(8) -0.0046(9) -0.0143(9)
C00E 0.0211(8) 0.0158(8) 0.0140(8) 0.0011(7) -0.0001(7) 0.0018(6)
C00F 0.0246(9) 0.0167(8) 0.0198(9) 0.0043(7) 0.0001(7) -0.0016(7)
C00G 0.0169(8) 0.0157(8) 0.0213(9) -0.0034(6) 0.0011(7) -0.0048(7)
C00H 0.0249(9) 0.0181(8) 0.0175(8) -0.0004(7) -0.0020(7) 0.0025(7)
C00I 0.0222(9) 0.0170(8) 0.0195(9) -0.0006(7) 0.0006(7) -0.0050(7)
C00J 0.0211(9) 0.0252(9) 0.0199(9) -0.0033(7) -0.0031(7) 0.0056(7)
C00K 0.0243(9) 0.0206(8) 0.0163(8) 0.0046(7) 0.0031(7) 0.0022(7)
C00L 0.0188(9) 0.0241(9) 0.0219(9) 0.0039(7) -0.0005(7) -0.0061(7)
C00M 0.0264(10) 0.0270(9) 0.0189(9) 0.0004(8) -0.0024(8) 0.0077(7)
C00N 0.0188(9) 0.0218(9) 0.0257(10) -0.0015(7) -0.0019(7) 0.0017(7)
C00O 0.0232(9) 0.0173(8) 0.0225(9) -0.0042(7) 0.0035(7) -0.0052(7)
C00P 0.0201(8) 0.0253(9) 0.0184(9) 0.0033(7) 0.0016(7) 0.0061(7)
C00Q 0.0196(9) 0.0205(9) 0.0262(10) -0.0018(7) 0.0055(7) -0.0020(7)
C00R 0.0211(9) 0.0200(8) 0.0270(10) -0.0012(7) -0.0041(7) -0.0049(7)
C00S 0.0231(9) 0.0222(9) 0.0172(9) -0.0003(7) 0.0027(7) -0.0062(7)
C00T 0.0206(8) 0.0187(8) 0.0247(9) 0.0029(7) 0.0025(7) -0.0011(7)
C00U 0.0209(9) 0.0240(9) 0.0200(9) -0.0008(7) 0.0053(7) -0.0041(7)
C00V 0.0195(9) 0.0277(10) 0.0382(11) -0.0003(8) -0.0059(8) -0.0047(9)
C00W 0.0274(10) 0.0335(11) 0.0246(10) 0.0023(8) -0.0054(8) 0.0045(8)
C00X 0.0306(10) 0.0251(9) 0.0168(8) -0.0031(8) 0.0041(7) 0.0021(7)
C00Y 0.0245(10) 0.0221(9) 0.0345(11) 0.0014(8) -0.0013(8) -0.0005(8)
C00Z 0.0339(11) 0.0240(9) 0.0280(10) -0.0039(8) 0.0030(9) 0.0067(8)
C010 0.0241(10) 0.0335(11) 0.0307(11) 0.0027(8) -0.0072(8) -0.0118(9)
C011 0.0357(11) 0.0316(10) 0.0190(9) -0.0001(9) 0.0040(8) -0.0032(8)
C012 0.0253(10) 0.0303(10) 0.0216(9) 0.0012(8) -0.0056(8) 0.0023(8)
C013 0.0190(9) 0.0293(10) 0.0464(13) -0.0041(8) 0.0051(9) -0.0072(9)
C014 0.0287(10) 0.0270(10) 0.0267(10) 0.0018(8) 0.0037(8) -0.0100(8)
C015 0.0278(10) 0.0240(9) 0.0316(11) -0.0083(8) 0.0098(8) -0.0043(8)
C016 0.0257(10) 0.0226(9) 0.0410(12) -0.0063(8) 0.0062(9) -0.0037(9)
C017 0.0214(9) 0.0311(11) 0.0475(12) -0.0047(8) -0.0023(9) -0.0171(10)
C018 0.0556(14) 0.0387(12) 0.0202(10) -0.0041(10) 0.0012(9) -0.0031(9)
C019 0.0530(14) 0.0363(12) 0.0382(13) 0.0105(11) -0.0010(11) 0.0115(10)
C01A 0.0515(14) 0.0262(10) 0.0305(11) 0.0026(9) 0.0005(10) 0.0031(9)
C01B 0.0688(18) 0.0322(12) 0.0520(15) -0.0035(12) 0.0030(13) 0.0092(11)
C01C 0.0368(12) 0.0326(12) 0.0565(15) 0.0072(10) -0.0079(11) 0.0033(11)
C01D 0.0554(16) 0.0703(18) 0.0347(13) -0.0009(14) 0.0155(12) 0.0116(12)
C01E 0.0557(15) 0.0587(16) 0.0309(12) 0.0115(13) 0.0097(11) 0.0120(11)
C01F 0.095(2) 0.0551(16) 0.0277(13) -0.0149(15) -0.0157(13) 0.0004(11)

loop_
_atom_type_symbol
_atom_type_description
_atom_type_scat_dispersion_real
_atom_type_scat_dispersion_imag
_atom_type_scat_source
C C 0.0033 0.0016 'International Tables Vol C Tables 4.2.6.8 and 6.1.1.4'
H H 0.0000 0.0000 'International Tables Vol C Tables 4.2.6.8 and 6.1.1.4'
Cu Cu 0.3201 1.2651 'International Tables Vol C Tables 4.2.6.8 and 6.1.1.4'
N N 0.0061 0.0033 'International Tables Vol C Tables 4.2.6.8 and 6.1.1.4'
O O 0.0106 0.0060 'International Tables Vol C Tables 4.2.6.8 and 6.1.1.4'

loop_
_geom_angle_atom_site_label_1
_geom_angle_atom_site_label_2
_geom_angle_atom_site_label_3
_geom_angle
N003 Cu01 C006 179.15(7)
C006 N002 C00U 125.56(14)
C006 N002 C00A 118.25(13)
C00U N002 C00A 116.19(14)
C008 N003 C007 106.09(14)
C008 N003 Cu01 124.81(12)
C007 N003 Cu01 128.75(12)
C006 N005 C00G 118.71(14)
C006 N005 C00I 123.74(14)
C00G N005 C00I 116.44(13)
N005 C006 N002 117.38(15)
N005 C006 Cu01 120.56(12)
N002 C006 Cu01 122.01(12)
N003 C007 C00H 127.94(16)
N003 C007 C00E 111.17(15)
C00H C007 C00E 120.88(16)
N003 C008 C00T 127.41(15)
N003 C008 C00B 111.66(15)
C00T C008 C00B 120.90(16)
C00L C00A C00Q 122.70(16)
C00L C00A N002 118.35(15)
C00Q C00A N002 118.93(15)
C00F C00B C008 120.34(16)
C00F C00B C00E 134.30(16)
C008 C00B C00E 105.35(14)
C00F C00C C00N 121.36(16)
C00F C00C C00Y 120.31(16)
C00N C00C C00Y 118.33(16)
C00K C00E C007 120.21(16)
C00K C00E C00B 134.07(16)
C007 C00E C00B 105.71(14)
C00B C00F C00C 118.08(16)
C00B C00F H00F 121.0
C00C C00F H00F 121.0
C00O C00G C00R 122.57(16)
C00O C00G N005 118.38(15)
C00R C00G N005 119.02(15)
C00J C00H C007 118.27(16)
C00J C00H H00H 120.9
C007 C00H H00H 120.9
N005 C00I C00S 112.60(14)
N005 C00I H00A 109.1
C00S C00I H00A 109.1
N005 C00I H00B 109.1
C00S C00I H00B 109.1
H00A C00I H00B 107.8
C00H C00J C00P 120.90(17)
C00H C00J H00J 119.5
C00P C00J H00J 119.5
C00P C00K C00E 118.28(16)
C00P C00K H00K 120.9
C00E C00K H00K 120.9
C010 C00L C00A 117.39(17)
C010 C00L C012 119.89(17)
C00A C00L C012 122.69(16)
N009 C00M C00P 178.0(2)
C00T C00N C00C 120.84(17)
C00T C00N H00N 119.6
C00C C00N H00N 119.6
C015 C00O C00G 117.18(17)
C015 C00O C00X 119.43(17)
C00G C00O C00X 123.38(16)
C00K C00P C00J 121.44(16)
C00K C00P C00M 118.88(16)
C00J C00P C00M 119.67(16)
C016 C00Q C00A 117.34(17)
C016 C00Q C00Z 119.89(17)
C00A C00Q C00Z 122.74(16)
C00V C00R C00G 117.59(17)
C00V C00R C00W 119.75(17)
C00G C00R C00W 122.64(16)
C00U C00S C00I 109.92(14)
C00U C00S C014 109.65(15)
C00I C00S C014 108.89(15)
C00U C00S C011 106.77(15)
C00I C00S C011 111.27(15)
C014 C00S C011 110.32(15)
C00N C00T C008 118.47(16)
C00N C00T H00T 120.8
C008 C00T H00T 120.8
O004 C00U N002 120.29(16)
O004 C00U C00S 123.78(16)
N002 C00U C00S 115.80(15)
C013 C00V C00R 120.90(18)
C013 C00V H00V 119.5
C00R C00V H00V 119.5
C00R C00W C01F 112.37(18)
C00R C00W C01B 110.40(18)
C01F C00W C01B 110.1(2)
C00R C00W H00W 107.9
C01F C00W H00W 107.9
C01B C00W H00W 107.9
C00O C00X C018 110.35(16)
C00O C00X C01A 111.79(16)
C018 C00X C01A 109.84(16)
C00O C00X H00X 108.3
C018 C00X H00X 108.3
C01A C00X H00X 108.3
N00D C00Y C00C 178.0(2)
C00Q C00Z C019 110.61(17)
C00Q C00Z C01D 111.58(17)
C019 C00Z C01D 111.75(18)
C00Q C00Z H00Z 107.6
C019 C00Z H00Z 107.6
C01D C00Z H00Z 107.6
C017 C010 C00L 120.99(19)
C017 C010 H010 119.5
C00L C010 H010 119.5
C00S C011 H01A 109.5
C00S C011 H01B 109.5
H01A C011 H01B 109.5
C00S C011 H01C 109.5
H01A C011 H01C 109.5
H01B C011 H01C 109.5
C00L C012 C01C 112.33(17)
C00L C012 C01E 110.36(17)
C01C C012 C01E 111.08(18)
C00L C012 H012 107.6
C01C C012 H012 107.6
C01E C012 H012 107.6
C00V C013 C015 120.64(18)
C00V C013 H013 119.7
C015 C013 H013 119.7
C00S C014 H01D 109.5
C00S C014 H01E 109.5
H01D C014 H01E 109.5
C00S C014 H01F 109.5
H01D C014 H01F 109.5
H01E C014 H01F 109.5
C013 C015 C00O 121.08(18)
C013 C015 H015 119.5
C00O C015 H015 119.5
C017 C016 C00Q 121.08(18)
C017 C016 H016 119.5
C00Q C016 H016 119.5
C010 C017 C016 120.44(18)
C010 C017 H017 119.8
C016 C017 H017 119.8
C00X C018 H01G 109.5
C00X C018 H01H 109.5
H01G C018 H01H 109.5
C00X C018 H01I 109.5
H01G C018 H01I 109.5
H01H C018 H01I 109.5
C00Z C019 H01J 109.5
C00Z C019 H01K 109.5
H01J C019 H01K 109.5
C00Z C019 H01L 109.5
H01J C019 H01L 109.5
H01K C019 H01L 109.5
C00X C01A H01M 109.5
C00X C01A H01N 109.5
H01M C01A H01N 109.5
C00X C01A H01O 109.5
H01M C01A H01O 109.5
H01N C01A H01O 109.5
C00W C01B H01P 109.5
C00W C01B H01Q 109.5
H01P C01B H01Q 109.5
C00W C01B H01R 109.5
H01P C01B H01R 109.5
H01Q C01B H01R 109.5
C012 C01C H01S 109.5
C012 C01C H01T 109.5
H01S C01C H01T 109.5
C012 C01C H01U 109.5
H01S C01C H01U 109.5
H01T C01C H01U 109.5
C00Z C01D H01V 109.5
C00Z C01D H01W 109.5
H01V C01D H01W 109.5
C00Z C01D H01X 109.5
H01V C01D H01X 109.5
H01W C01D H01X 109.5
C012 C01E H01Y 109.5
C012 C01E H01Z 109.5
H01Y C01E H01Z 109.5
C012 C01E H011 109.5
H01Y C01E H011 109.5
H01Z C01E H011 109.5
C00W C01F H014 109.5
C00W C01F H018 109.5
H014 C01F H018 109.5
C00W C01F H019 109.5
H014 C01F H019 109.5
H018 C01F H019 109.5

loop_
_geom_bond_atom_site_label_1
_geom_bond_atom_site_label_2
_geom_bond_distance
Cu01 N003 1.8546(14)
Cu01 C006 1.8766(17)
N002 C006 1.377(2)
N002 C00U 1.414(2)
N002 C00A 1.461(2)
N003 C008 1.379(2)
N003 C007 1.380(2)
O004 C00U 1.204(2)
N005 C006 1.325(2)
N005 C00G 1.456(2)
N005 C00I 1.472(2)
C007 C00H 1.403(2)
C007 C00E 1.425(2)
C008 C00T 1.403(2)
C008 C00B 1.421(2)
N009 C00M 1.114(3)
C00A C00L 1.400(3)
C00A C00Q 1.401(2)
C00B C00F 1.393(2)
C00B C00E 1.443(2)
C00C C00F 1.394(3)
C00C C00N 1.416(2)
C00C C00Y 1.448(3)
N00D C00Y 1.138(3)
C00E C00K 1.393(2)
C00F H00F 0.95
C00G C00O 1.403(2)
C00G C00R 1.406(2)
C00H C00J 1.378(3)
C00H H00H 0.95
C00I C00S 1.529(2)
C00I H00A 0.99
C00I H00B 0.99
C00J C00P 1.413(3)
C00J H00J 0.95
C00K C00P 1.390(3)
C00K H00K 0.95
C00L C010 1.399(3)
C00L C012 1.518(3)
C00M C00P 1.466(3)
C00N C00T 1.373(2)
C00N H00N 0.95
C00O C015 1.399(3)
C00O C00X 1.520(3)
C00Q C016 1.394(3)
C00Q C00Z 1.518(3)
C00R C00V 1.394(3)
C00R C00W 1.515(3)
C00S C00U 1.516(2)
C00S C014 1.531(2)
C00S C011 1.540(3)
C00T H00T 0.95
C00V C013 1.379(3)
C00V H00V 0.95
C00W C01F 1.520(3)
C00W C01B 1.538(3)
C00W H00W 1.0
C00X C018 1.534(3)
C00X C01A 1.537(3)
C00X H00X 1.0
C00Z C019 1.533(3)
C00Z C01D 1.533(3)
C00Z H00Z 1.0
C010 C017 1.377(3)
C010 H010 0.95
C011 H01A 0.98
C011 H01B 0.98
C011 H01C 0.98
C012 C01C 1.528(3)
C012 C01E 1.530(3)
C012 H012 1.0
C013 C015 1.382(3)
C013 H013 0.95
C014 H01D 0.98
C014 H01E 0.98
C014 H01F 0.98
C015 H015 0.95
C016 C017 1.384(3)
C016 H016 0.95
C017 H017 0.95
C018 H01G 0.98
C018 H01H 0.98
C018 H01I 0.98
C019 H01J 0.98
C019 H01K 0.98
C019 H01L 0.98
C01A H01M 0.98
C01A H01N 0.98
C01A H01O 0.98
C01B H01P 0.98
C01B H01Q 0.98
C01B H01R 0.98
C01C H01S 0.98
C01C H01T 0.98
C01C H01U 0.98
C01D H01V 0.98
C01D H01W 0.98
C01D H01X 0.98
C01E H01Y 0.98
C01E H01Z 0.98
C01E H011 0.98
C01F H014 0.98
C01F H018 0.98
C01F H019 0.98
